data_4317132
loop_
_publ_author_name
'Fran\,cois Baril-Robert'
'Sarah Petit'
'Guillaume Pilet'
'Guillaume Chastanet'
'Christian Reber'
'Dominique Luneau'

_publ_contact_author_address
; 
Groupe de Cristallographie et Ing\'enierie Mol\'eculaire
Laboratoire des Multimat\'eriaux et Interfaces
UMR 5615 CNRS-Universit\'e Claude Bernard Lyon 1
B\^at. Jules Raulin
43 bd du 11 Novembre 1918
69622 Villeurbanne cedex
FRANCE
;
_publ_contact_author_email guillaume.pilet@univ-lyon1.fr
_publ_contact_author_fax '(+33)4 72 43 11 60'
_publ_contact_author_name 'Guillaume Pilet'
_publ_contact_author_phone '(+33)4 72 44 82 20'
_publ_section_title
;
 Site-Selective Lanthanide Doping in a Nonanuclear Yttrium(III) Cluster
 Revealed by Crystal Structures and Luminescence Spectra
;
_journal_name_full 'Inorganic Chemistry'
_journal_page_first 10970
_journal_page_last 10976
_journal_paper_doi 10.1021/ic1011082
_journal_volume 49
_journal_year 2010
_chemical_formula_moiety 'C80 H122.5 Eu4.35 O43.5 Y4.65'
_chemical_formula_sum 'C80 H122.5 Eu4.35 O43.5 Y4.65'
_chemical_formula_weight 2853.87
_space_group_IT_number 85
_symmetry_cell_setting tetragonal
_symmetry_space_group_name_Hall '-P 4a'
_symmetry_space_group_name_H-M 'P 4/n :2'
_atom_sites_solution_hydrogens geom
_atom_sites_solution_primary direct
_audit_creation_date 07-04-04
_audit_creation_method CRYSTALS_ver_12.84
_cell_angle_alpha 90
_cell_angle_beta 90
_cell_angle_gamma 90
_cell_formula_units_Z 2
_cell_length_a 19.2299(6)
_cell_length_b 19.2299(6)
_cell_length_c 15.4407(6)
_cell_measurement_reflns_used 57737
_cell_measurement_temperature 290
_cell_measurement_theta_max 28
_cell_measurement_theta_min 0
_cell_volume 5709.8(3)
_computing_cell_refinement 'DENZO/SCALEPACK (Otwinowski & Minor, 1997)'
_computing_data_collection 'COLLECT (Nonius, 1997-2001).'
_computing_data_reduction 'DENZO/SCALEPACK (Otwinowski & Minor, 1997)'
_computing_molecular_graphics 'CAMERON (Watkin et al., 1996)'
_computing_publication_material 'CRYSTALS (Betteridge et al., 2003)'
_computing_structure_refinement 'CRYSTALS (Betteridge et al., 2003)'
_computing_structure_solution 'SIR92 (Altomare et al., 1994)'
_diffrn_ambient_temperature 290
_diffrn_measured_fraction_theta_full 1.000
_diffrn_measured_fraction_theta_max 0.993
_diffrn_measurement_device_type 'Nonius KappaCCD'
_diffrn_measurement_method \w/2\q
_diffrn_radiation_monochromator graphite
_diffrn_radiation_type 'Mo K\a'
_diffrn_radiation_wavelength 0.71073
_diffrn_reflns_av_R_equivalents 0.093
_diffrn_reflns_limit_h_max 25
_diffrn_reflns_limit_h_min -22
_diffrn_reflns_limit_k_max 25
_diffrn_reflns_limit_k_min -15
_diffrn_reflns_limit_l_max 17
_diffrn_reflns_limit_l_min -20
_diffrn_reflns_number 24109
_diffrn_reflns_theta_full 27.440
_diffrn_reflns_theta_max 28.000
_diffrn_reflns_theta_min 1.319
_diffrn_standards_number 0
_exptl_absorpt_coefficient_mu 4.760
_exptl_absorpt_correction_T_max 0.61
_exptl_absorpt_correction_T_min 0.58
_exptl_absorpt_correction_type analytical
_exptl_absorpt_process_details
; 
 Analytical Absorption (De Meulenaer & Tompa, 1965) 
;
_exptl_crystal_colour colorless
_exptl_crystal_density_diffrn 1.662
_exptl_crystal_description cubic
_exptl_crystal_F_000 2677.167
_exptl_crystal_size_max 0.12
_exptl_crystal_size_mid 0.11
_exptl_crystal_size_min 0.10
_refine_diff_density_max 0.66
_refine_diff_density_min -0.75
_refine_ls_extinction_coef 16(18)
_refine_ls_extinction_method 'Larson (1970), Equation 22'
_refine_ls_goodness_of_fit_ref 1.2032
_refine_ls_hydrogen_treatment noref
_refine_ls_matrix_type full
_refine_ls_number_parameters 325
_refine_ls_number_reflns 3168
_refine_ls_number_restraints 0
_refine_ls_R_factor_all 0.1152
_refine_ls_R_factor_gt 0.0414
_refine_ls_shift/su_max 0.000095
_refine_ls_structure_factor_coef F
_refine_ls_weighting_details
;
 Method= Quasi-Unit weights 
 W = 1.0 or 1./2F 
;
_refine_ls_weighting_scheme calc
_refine_ls_wR_factor_all 0.1552
_refine_ls_wR_factor_gt 0.0584
_refine_ls_wR_factor_ref 0.0584
_reflns_limit_h_max 17
_reflns_limit_h_min -17
_reflns_limit_k_max 25
_reflns_limit_k_min 0
_reflns_limit_l_max 20
_reflns_limit_l_min 0
_reflns_number_gt 3168
_reflns_number_total 6867
_reflns_threshold_expression I>2.0\s(I)
_oxford_diffrn_Wilson_B_factor 0.00
_oxford_diffrn_Wilson_scale 0.00
_oxford_refine_ls_scale 0.1945(9)
_oxford_structure_analysis_title 'import in P 4/n'
_cod_data_source_file ic1011082_si_001_8.cif
_cod_data_source_block cluster8-Y4.65-Eu4.35
_cod_depositor_comments
;
The following automatic conversions were performed:

'_symmetry_cell_setting' value 'Tetragonal' changed to 'tetragonal'
according to the built-in table from CIF Core dictionary named
'cif_core.dic' version 2.4.1 from 2010-06-29.

Automatic conversion script
Id: cif_fix_values 1646 2011-03-28 12:23:43Z adriana 
;
_cod_original_sg_symbol_H-M 'P 4/n '
_cod_database_code 4317132

loop_
_symmetry_equiv_pos_as_xyz
x,y,z
-x,-y,-z
-y+1/2,x,z
y+1/2,-x,-z
-x+1/2,-y+1/2,z
x+1/2,y+1/2,-z
y,-x+1/2,z
-y,x+1/2,-z

loop_
_atom_site_label
_atom_site_type_symbol
_atom_site_fract_x
_atom_site_fract_y
_atom_site_fract_z
_atom_site_U_iso_or_equiv
_atom_site_occupancy
_atom_site_adp_type
_atom_site_refinement_flags_posn
_atom_site_refinement_flags_adp
_atom_site_refinement_flags_occupancy
_atom_site_disorder_assembly
_atom_site_disorder_group
_atom_site_attached_hydrogens
Eu1 Eu 0.2500 0.2500 0.36111(8) 0.0386 1.0000 Uani S T . . . .
Eu2 Eu 0.1130(5) 0.2629(3) 0.5377(7) 0.0312 0.435(8) Uani . . P . . .
Y2 Y 0.1193(6) 0.2459(4) 0.5371(10) 0.0243 0.565(8) Uani . . P . . .
Eu3 Eu 0.1619(7) 0.3443(5) 0.1798(8) 0.0332 0.404(9) Uani . . P . . .
Y3 Y 0.1655(9) 0.3600(5) 0.1884(10) 0.0289 0.596(9) Uani . . P . . .
O1 O 0.2500 0.2500 0.5569(10) 0.0386 1.0000 Uani S T . . . .
O2 O 0.2500 0.2500 0.1675(10) 0.0400 1.0000 Uani S T . . . .
O3 O 0.1766(4) 0.3296(4) 0.4448(5) 0.0386 1.0000 Uani . . . . . .
O4 O 0.2567(4) 0.3573(4) 0.2764(5) 0.0381 1.0000 Uani . . . . . .
O11 O 0.1639(4) 0.3442(4) 0.6316(5) 0.0466 1.0000 Uani . . . . . .
C12 C 0.1382(7) 0.3758(6) 0.6990(8) 0.0475 1.0000 Uani . . . . . .
C13 C 0.1867(8) 0.4098(8) 0.7581(9) 0.0599 1.0000 Uani . . . . . .
C14 C 0.0671(7) 0.3783(7) 0.7153(8) 0.0542 1.0000 Uani . . . . . .
C15 C 0.0161(7) 0.3563(7) 0.6567(11) 0.0620 1.0000 Uani . . . . . .
C16 C -0.0596(8) 0.3665(9) 0.6837(12) 0.0835 1.0000 Uani . . . . . .
O17 O 0.0273(5) 0.3279(5) 0.5864(6) 0.0648 1.0000 Uani . . . . . .
O18 O 0.0205(5) 0.1856(5) 0.5654(6) 0.0550 1.0000 Uani . . . . . .
C19 C -0.0410(7) 0.1878(7) 0.5400(9) 0.0533 1.0000 Uani . . . . . .
C20 C -0.0962(9) 0.1549(10) 0.5963(12) 0.0888 1.0000 Uani . . . . . .
C21 C -0.0621(7) 0.2155(7) 0.4595(9) 0.0569 1.0000 Uani . . . . . .
C22 C -0.0189(7) 0.2456(6) 0.4007(9) 0.0491 1.0000 Uani . . . . . .
C23 C -0.0468(8) 0.2628(8) 0.3114(9) 0.0670 1.0000 Uani . . . . . .
O24 O 0.0448(4) 0.2592(4) 0.4136(5) 0.0479 1.0000 Uani . . . . . .
O25 O 0.1106(4) 0.3998(4) 0.3060(5) 0.0490 1.0000 Uani . . . . . .
C26 C 0.0551(7) 0.4335(7) 0.3192(8) 0.0483 1.0000 Uani . . . . . .
C27 C 0.0416(8) 0.4596(8) 0.4086(9) 0.0636 1.0000 Uani . . . . . .
C28 C 0.0048(8) 0.4460(8) 0.2562(10) 0.0617 1.0000 Uani . . . . . .
C29 C 0.0062(8) 0.4180(8) 0.1716(10) 0.0653 1.0000 Uani . . . . . .
C30 C -0.0518(10) 0.4322(13) 0.1107(13) 0.1227 1.0000 Uani . . . . . .
O31 O 0.0528(5) 0.3774(5) 0.1436(6) 0.0596 1.0000 Uani . . . . . .
O32 O 0.1683(5) 0.4694(5) 0.1505(6) 0.0663 1.0000 Uani . . . . . .
C33 C 0.1870(8) 0.5041(7) 0.0875(10) 0.0606 1.0000 Uani . . . . . .
C34 C 0.1664(11) 0.5799(9) 0.0856(11) 0.0916 1.0000 Uani . . . . . .
C35 C 0.2302(8) 0.4793(8) 0.0206(9) 0.0606 1.0000 Uani . . . . . .
C36 C 0.2660(8) 0.4178(7) 0.0218(9) 0.0587 1.0000 Uani . . . . . .
C37 C 0.3165(9) 0.3975(8) -0.0468(9) 0.0740 1.0000 Uani . . . . . .
O38 O 0.2590(4) 0.3720(4) 0.0855(5) 0.0459 1.0000 Uani . . . . . .
H131 H 0.1632 0.4325 0.8072 0.0753 1.0000 Uiso . . . . . .
H132 H 0.2142 0.4473 0.7246 0.0753 1.0000 Uiso . . . . . .
H133 H 0.2223 0.3755 0.7801 0.0753 1.0000 Uiso . . . . . .
H141 H 0.0508 0.3987 0.7735 0.0661 1.0000 Uiso . . . . . .
H161 H -0.0918 0.3477 0.6382 0.1041 1.0000 Uiso . . . . . .
H162 H -0.0705 0.4160 0.6953 0.1041 1.0000 Uiso . . . . . .
H163 H -0.0693 0.3389 0.7395 0.1041 1.0000 Uiso . . . . . .
H201 H -0.1437 0.1615 0.5722 0.1052 1.0000 Uiso . . . . . .
H202 H -0.0964 0.1795 0.6572 0.1052 1.0000 Uiso . . . . . .
H203 H -0.0868 0.1051 0.6074 0.1052 1.0000 Uiso . . . . . .
H231 H -0.0110 0.2828 0.2733 0.0833 1.0000 Uiso . . . . . .
H232 H -0.0878 0.2958 0.3156 0.0833 1.0000 Uiso . . . . . .
H233 H -0.0658 0.2183 0.2820 0.0833 1.0000 Uiso . . . . . .
H271 H -0.0032 0.4849 0.4125 0.0824 1.0000 Uiso . . . . . .
H272 H 0.0805 0.4904 0.4286 0.0824 1.0000 Uiso . . . . . .
H273 H 0.0395 0.4181 0.4501 0.0824 1.0000 Uiso . . . . . .
H281 H -0.0365 0.4762 0.2717 0.0721 1.0000 Uiso . . . . . .
H301 H -0.0452 0.4094 0.0530 0.1307 1.0000 Uiso . . . . . .
H302 H -0.0575 0.4841 0.1011 0.1307 1.0000 Uiso . . . . . .
H303 H -0.0980 0.4148 0.1355 0.1307 1.0000 Uiso . . . . . .
H341 H 0.1849 0.6027 0.0298 0.1156 1.0000 Uiso . . . . . .
H342 H 0.1868 0.6052 0.1355 0.1156 1.0000 Uiso . . . . . .
H343 H 0.1148 0.5850 0.0853 0.1156 1.0000 Uiso . . . . . .
H351 H 0.2342 0.5082 -0.0342 0.0730 1.0000 Uiso . . . . . .
H371 H 0.3378 0.3514 -0.0335 0.0904 1.0000 Uiso . . . . . .
H372 H 0.3549 0.4336 -0.0495 0.0904 1.0000 Uiso . . . . . .
H373 H 0.2929 0.3958 -0.1043 0.0904 1.0000 Uiso . . . . . .
O51 O 0.7500 0.7500 0.1895(12) 0.0396 1.0000 Uani S T . . . .
H211 H -0.1129 0.2142 0.4443 0.0677 1.0000 Uiso . . . . . .
H4 H 0.2680 0.3814 0.3158 0.0500 1.0000 Uiso . . . . . .
H9 H 0.2500 0.2500 0.6233 0.0500 1.0000 Uiso . . . . . .
H14 H 0.1441 0.3741 0.4527 0.0500 1.0000 Uiso . . . . . .
O52 O 0.7500 0.7500 0.147(2) 0.0496 0.5000 Uani S T . . . .
H26 H 0.7800 0.7352 0.0958 0.0500 0.2500 Uiso . . . . . .
H512 H 0.7551 0.7791 0.2440 0.0501 0.5000 Uiso . . . . . .

loop_
_atom_site_aniso_label
_atom_site_aniso_U_11
_atom_site_aniso_U_22
_atom_site_aniso_U_33
_atom_site_aniso_U_23
_atom_site_aniso_U_13
_atom_site_aniso_U_12
Eu1 0.0417(5) 0.0417(5) 0.0324(7) 0.0000 0.0000 0.0000
Eu2 0.0407(19) 0.017(3) 0.0358(12) 0.001(2) 0.0030(13) 0.0107(18)
Y2 0.032(2) 0.008(3) 0.0328(15) -0.004(3) 0.0027(15) 0.013(2)
Eu3 0.0456(19) 0.023(3) 0.030(2) -0.011(2) -0.0034(15) -0.004(3)
Y3 0.042(2) 0.016(4) 0.028(3) -0.009(3) -0.0081(18) -0.004(3)
O1 0.035(5) 0.035(5) 0.046(10) 0.0000 0.0000 0.0000
O2 0.040(6) 0.040(6) 0.040(9) 0.0000 0.0000 0.0000
O3 0.041(5) 0.038(4) 0.037(4) -0.008(3) -0.002(4) 0.006(3)
O4 0.042(4) 0.043(5) 0.029(4) -0.002(3) -0.005(4) 0.002(4)
O11 0.042(5) 0.061(5) 0.037(4) -0.003(4) 0.006(4) -0.004(4)
C12 0.065(9) 0.040(7) 0.038(7) 0.001(6) 0.009(6) 0.003(6)
C13 0.064(9) 0.066(9) 0.050(8) -0.020(7) -0.007(7) -0.001(7)
C14 0.058(9) 0.062(9) 0.042(7) 0.001(7) 0.011(7) 0.014(7)
C15 0.053(9) 0.050(8) 0.083(12) 0.001(8) 0.011(8) 0.011(7)
C16 0.060(10) 0.090(12) 0.100(13) -0.028(11) 0.015(10) 0.006(9)
O17 0.055(6) 0.078(7) 0.062(6) -0.023(6) -0.002(5) 0.008(5)
O18 0.043(5) 0.064(6) 0.058(6) 0.010(5) -0.005(4) -0.008(4)
C19 0.049(8) 0.045(8) 0.066(9) -0.006(7) 0.002(7) -0.013(6)
C20 0.067(11) 0.106(14) 0.093(13) 0.039(11) 0.006(10) -0.011(10)
C21 0.048(8) 0.064(9) 0.059(8) -0.006(8) -0.006(7) 0.001(7)
C22 0.055(9) 0.041(7) 0.052(8) -0.005(6) 0.008(7) 0.003(6)
C23 0.069(10) 0.081(11) 0.051(8) 0.000(8) -0.004(8) 0.001(8)
O24 0.039(5) 0.058(5) 0.047(5) -0.002(4) 0.004(4) -0.002(4)
O25 0.053(5) 0.054(5) 0.040(5) 0.004(4) -0.006(4) 0.011(4)
C26 0.050(8) 0.047(7) 0.048(7) 0.009(6) -0.016(7) -0.004(6)
C27 0.077(10) 0.068(10) 0.046(8) -0.011(7) 0.010(7) 0.021(8)
C28 0.062(9) 0.061(9) 0.061(9) 0.002(8) 0.012(8) 0.017(7)
C29 0.066(10) 0.066(10) 0.064(10) 0.001(8) -0.015(8) 0.015(8)
C30 0.086(13) 0.18(2) 0.098(15) -0.056(15) -0.051(12) 0.066(14)
O31 0.051(6) 0.070(6) 0.059(6) -0.012(5) -0.012(5) 0.011(5)
O32 0.080(7) 0.056(6) 0.063(6) 0.013(5) 0.007(6) 0.008(5)
C33 0.077(10) 0.047(8) 0.058(9) 0.008(7) -0.018(8) 0.012(7)
C34 0.133(17) 0.067(11) 0.075(12) 0.015(9) -0.002(12) 0.010(11)
C35 0.072(10) 0.062(9) 0.047(8) 0.014(7) -0.007(7) -0.004(8)
C36 0.072(10) 0.058(9) 0.047(8) 0.003(7) -0.006(7) -0.005(8)
C37 0.107(13) 0.079(11) 0.037(8) 0.027(7) 0.019(8) 0.000(9)
O38 0.054(5) 0.052(5) 0.032(4) 0.007(4) -0.002(4) 0.002(4)
O51 0.048(7) 0.048(7) 0.023(11) 0.0000 0.0000 0.0000
O52 0.067(18) 0.067(18) 0.01(2) 0.0000 0.0000 0.0000

loop_
_atom_type_symbol
_atom_type_scat_dispersion_real
_atom_type_scat_dispersion_imag
_atom_type_scat_Cromer_Mann_a1
_atom_type_scat_Cromer_Mann_b1
_atom_type_scat_Cromer_Mann_a2
_atom_type_scat_Cromer_Mann_b2
_atom_type_scat_Cromer_Mann_a3
_atom_type_scat_Cromer_Mann_b3
_atom_type_scat_Cromer_Mann_a4
_atom_type_scat_Cromer_Mann_b4
_atom_type_scat_Cromer_Mann_c
_atom_type_scat_source
C 0.0033 0.0016 2.3100 20.8439 1.0200 10.2075 1.5886 0.5687 0.8650 51.6512 0.2156 'International Tables Vol C 4.2.6.8 and 6.1.1.4'
H 0.0000 0.0000 0.4930 10.5109 0.3229 26.1257 0.1402 3.1424 0.0408 57.7998 0.0030 'International Tables Vol C 4.2.6.8 and 6.1.1.4'
O 0.0106 0.0060 3.0485 13.2771 2.2868 5.7011 1.5463 0.3239 0.8670 32.9089 0.2508 'International Tables Vol C 4.2.6.8 and 6.1.1.4'
Y -2.7962 3.5667 17.7760 1.4029 10.2946 12.8006 5.7263 0.1256 3.2659 104.3540 1.9121 'International Tables Vol C 4.2.6.8 and 6.1.1.4'
Eu -0.1578 3.6682 24.6274 2.3879 19.0886 0.1942 13.7603 13.7546 2.9227 123.1740 2.5745 'International Tables Vol C 4.2.6.8 and 6.1.1.4'

loop_
_geom_angle_atom_site_label_1
_geom_angle_site_symmetry_1
_geom_angle_atom_site_label_2
_geom_angle_site_symmetry_2
_geom_angle_atom_site_label_3
_geom_angle_site_symmetry_3
_geom_angle
_geom_angle_publ_flag
O2 . Eu1 . O3 . 121.85(18) yes
O2 . Eu1 . O4 . 57.66(17) yes
O3 . Eu1 . O4 . 77.6(2) yes
O11 3_555 Eu2 . O3 3_555 71.3(3) yes
O11 3_555 Eu2 . O1 . 62.9(3) yes
O3 3_555 Eu2 . O1 . 63.7(3) yes
O11 3_555 Eu2 . O3 . 127.5(4) yes
O3 3_555 Eu2 . O3 . 76.8(4) yes
O1 . Eu2 . O3 . 65.9(4) yes
O11 3_555 Eu2 . O11 . 90.6(5) yes
O3 3_555 Eu2 . O11 . 128.5(5) yes
O1 . Eu2 . O11 . 65.2(4) yes
O3 . Eu2 . O11 . 77.9(4) yes
O11 3_555 Eu2 . O17 . 118.3(6) yes
O3 3_555 Eu2 . O17 . 157.0(6) yes
O1 . Eu2 . O17 . 139.0(5) yes
O3 . Eu2 . O17 . 107.3(4) yes
O11 . Eu2 . O17 . 73.9(4) yes
O11 3_555 Eu2 . O18 . 70.5(4) yes
O3 3_555 Eu2 . O18 . 91.1(4) yes
O1 . Eu2 . O18 . 131.9(4) yes
O3 . Eu2 . O18 . 150.9(6) yes
O11 . Eu2 . O18 . 128.5(6) yes
O11 3_555 Eu2 . O24 . 129.3(4) yes
O3 3_555 Eu2 . O24 . 75.6(4) yes
O1 . Eu2 . O24 . 130.4(6) yes
O3 . Eu2 . O24 . 78.6(4) yes
O11 . Eu2 . O24 . 140.0(4) yes
O17 . Eu2 . O18 . 74.4(4) yes
O17 . Eu2 . O24 . 82.9(4) yes
O18 . Eu2 . O24 . 72.8(4) yes
O11 3_555 Y2 . O3 3_555 81.7(4) yes
O11 3_555 Y2 . O1 . 68.6(4) yes
O3 3_555 Y2 . O1 . 69.6(4) yes
O11 3_555 Y2 . O3 . 134.8(6) yes
O3 3_555 Y2 . O3 . 79.4(6) yes
O1 . Y2 . O3 . 66.3(4) yes
O11 3_555 Y2 . O11 . 92.5(7) yes
O3 3_555 Y2 . O11 . 132.7(6) yes
O1 . Y2 . O11 . 64.7(4) yes
O3 . Y2 . O11 . 71.9(4) yes
O11 3_555 Y2 . O17 . 117.7(7) yes
O3 3_555 Y2 . O17 . 154.9(8) yes
O1 . Y2 . O17 . 130.4(6) yes
O3 . Y2 . O17 . 94.8(4) yes
O11 . Y2 . O17 . 65.9(4) yes
O11 3_555 Y2 . O18 . 77.2(5) yes
O3 3_555 Y2 . O18 . 101.0(5) yes
O1 . Y2 . O18 . 145.4(6) yes
O3 . Y2 . O18 . 146.8(7) yes
O11 . Y2 . O18 . 123.5(7) yes
O11 3_555 Y2 . O24 . 140.6(6) yes
O3 3_555 Y2 . O24 . 79.4(6) yes
O1 . Y2 . O24 . 133.3(8) yes
O3 . Y2 . O24 . 74.5(5) yes
O11 . Y2 . O24 . 125.4(4) yes
O17 . Y2 . O18 . 70.7(5) yes
O17 . Y2 . O24 . 75.6(4) yes
O18 . Y2 . O24 . 73.0(5) yes
O38 3_555 Eu3 . O4 3_555 80.7(4) yes
O38 3_555 Eu3 . O2 . 67.8(4) yes
O4 3_555 Eu3 . O2 . 67.7(4) yes
O38 3_555 Eu3 . O4 . 134.0(6) yes
O4 3_555 Eu3 . O4 . 77.9(5) yes
O2 . Eu3 . O4 . 66.5(5) yes
O38 3_555 Eu3 . O25 . 135.1(6) yes
O4 3_555 Eu3 . O25 . 74.6(5) yes
O2 . Eu3 . O25 . 131.1(7) yes
O4 . Eu3 . O25 . 76.2(4) yes
O38 3_555 Eu3 . O31 . 77.3(5) yes
O4 3_555 Eu3 . O31 . 102.6(6) yes
O2 . Eu3 . O31 . 144.8(5) yes
O4 . Eu3 . O31 . 147.1(5) yes
O25 . Eu3 . O31 . 72.4(5) yes
O38 3_555 Eu3 . O32 . 126.9(6) yes
O4 3_555 Eu3 . O32 . 148.7(6) yes
O2 . Eu3 . O32 . 131.8(6) yes
O4 . Eu3 . O32 . 88.6(4) yes
O25 . Eu3 . O32 . 74.8(4) yes
O38 3_555 Eu3 . O38 . 89.7(5) yes
O4 3_555 Eu3 . O38 . 132.8(6) yes
O2 . Eu3 . O38 . 65.8(4) yes
O4 . Eu3 . O38 . 76.3(5) yes
O25 . Eu3 . O38 . 134.2(5) yes
O31 . Eu3 . O32 . 74.0(5) yes
O31 . Eu3 . O38 . 120.2(6) yes
O32 . Eu3 . O38 . 68.6(4) yes
O38 3_555 Y3 . O4 3_555 71.6(3) yes
O38 3_555 Y3 . O2 . 60.5(4) yes
O4 3_555 Y3 . O2 . 62.3(4) yes
O38 3_555 Y3 . O4 . 125.0(6) yes
O4 3_555 Y3 . O4 . 77.4(6) yes
O2 . Y3 . O4 . 65.0(5) yes
O38 3_555 Y3 . O25 . 128.3(7) yes
O4 3_555 Y3 . O25 . 75.1(6) yes
O2 . Y3 . O25 . 130.8(8) yes
O4 . Y3 . O25 . 83.3(5) yes
O38 3_555 Y3 . O31 . 70.4(4) yes
O4 3_555 Y3 . O31 . 96.7(6) yes
O2 . Y3 . O31 . 130.5(5) yes
O4 . Y3 . O31 . 158.8(8) yes
O25 . Y3 . O31 . 75.5(6) yes
O38 3_555 Y3 . O32 . 124.1(7) yes
O4 3_555 Y3 . O32 . 159.3(8) yes
O2 . Y3 . O32 . 135.3(8) yes
O4 . Y3 . O32 . 99.6(5) yes
O25 . Y3 . O32 . 84.2(5) yes
O38 3_555 Y3 . O38 . 82.9(5) yes
O4 3_555 Y3 . O38 . 125.3(7) yes
O2 . Y3 . O38 . 62.9(5) yes
O4 . Y3 . O38 . 79.4(6) yes
O25 . Y3 . O38 . 148.7(5) yes
O31 . Y3 . O32 . 78.6(6) yes
O31 . Y3 . O38 . 119.4(7) yes
O32 . Y3 . O38 . 73.3(6) yes
Y2 5_555 O1 . Y2 . 166.1(10) yes
Y2 5_555 O1 . Y2 3_555 89.16(12) yes
Y2 . O1 . Y2 3_555 89.16(12) yes
Y2 5_555 O1 . Y2 7_555 89.16(12) yes
Y2 . O1 . Y2 7_555 89.16(12) yes
Y2 3_555 O1 . Y2 7_555 166.1(10) yes
Y2 5_555 O1 . Eu2 . 164.9(6) yes
Y2 . O1 . Eu2 . 7.1(3) yes
Y2 3_555 O1 . Eu2 . 96.3(3) yes
Y2 7_555 O1 . Eu2 . 82.1(3) yes
Y2 5_555 O1 . Eu2 5_555 7.1(3) yes
Y2 . O1 . Eu2 5_555 164.9(6) yes
Y2 3_555 O1 . Eu2 5_555 82.1(3) yes
Y2 7_555 O1 . Eu2 5_555 96.3(3) yes
Eu2 . O1 . Eu2 5_555 167.2(8) yes
Y2 5_555 O1 . Eu2 7_555 82.1(3) yes
Y2 . O1 . Eu2 7_555 96.3(3) yes
Y2 3_555 O1 . Eu2 7_555 164.9(6) yes
Y2 7_555 O1 . Eu2 7_555 7.1(3) yes
Eu2 . O1 . Eu2 7_555 89.29(9) yes
Y2 5_555 O1 . Eu2 3_555 96.3(3) yes
Y2 . O1 . Eu2 3_555 82.1(3) yes
Y2 3_555 O1 . Eu2 3_555 7.1(3) yes
Y2 7_555 O1 . Eu2 3_555 164.9(6) yes
Eu2 . O1 . Eu2 3_555 89.29(9) yes
Y2 5_555 O1 . H9 . 96.9 no
Y2 . O1 . H9 . 96.9 no
Y2 3_555 O1 . H9 . 96.9 no
Y2 7_555 O1 . H9 . 96.9 no
Eu2 . O1 . H9 . 96.4 no
Eu2 5_555 O1 . Eu2 7_555 89.29(9) yes
Eu2 5_555 O1 . Eu2 3_555 89.29(9) yes
Eu2 7_555 O1 . Eu2 3_555 167.2(8) yes
Eu2 5_555 O1 . H9 . 96.4 no
Eu2 7_555 O1 . H9 . 96.4 no
Eu2 3_555 O1 . H9 . 96.4 no
Y3 3_555 O2 . Y3 7_555 166.2(9) yes
Y3 3_555 O2 . Y3 5_555 89.17(11) yes
Y3 7_555 O2 . Y3 5_555 89.17(11) yes
Y3 3_555 O2 . Y3 . 89.17(11) yes
Y3 7_555 O2 . Y3 . 89.17(11) yes
Y3 5_555 O2 . Y3 . 166.2(9) yes
Y3 3_555 O2 . Eu1 . 83.1(5) yes
Y3 7_555 O2 . Eu1 . 83.1(5) yes
Y3 5_555 O2 . Eu1 . 83.1(5) yes
Y3 . O2 . Eu1 . 83.1(5) yes
Y3 3_555 O2 . Eu3 . 84.0(5) yes
Y3 7_555 O2 . Eu3 . 94.9(5) yes
Y3 5_555 O2 . Eu3 . 167.5(6) yes
Y3 . O2 . Eu3 . 6.0(5) yes
Eu1 . O2 . Eu3 . 85.6(4) yes
Y3 3_555 O2 . Eu3 5_555 94.9(5) yes
Y3 7_555 O2 . Eu3 5_555 84.0(5) yes
Y3 5_555 O2 . Eu3 5_555 6.0(5) yes
Y3 . O2 . Eu3 5_555 167.5(6) yes
Eu1 . O2 . Eu3 5_555 85.6(4) yes
Y3 3_555 O2 . Eu3 7_555 167.5(6) yes
Y3 7_555 O2 . Eu3 7_555 6.0(5) yes
Y3 5_555 O2 . Eu3 7_555 94.9(5) yes
Y3 . O2 . Eu3 7_555 84.0(5) yes
Eu1 . O2 . Eu3 7_555 85.6(4) yes
Y3 3_555 O2 . Eu3 3_555 6.0(5) yes
Y3 7_555 O2 . Eu3 3_555 167.5(6) yes
Y3 5_555 O2 . Eu3 3_555 84.0(5) yes
Y3 . O2 . Eu3 3_555 94.9(5) yes
Eu1 . O2 . Eu3 3_555 85.6(4) yes
Eu3 . O2 . Eu3 5_555 171.2(9) yes
Eu3 . O2 . Eu3 7_555 89.67(7) yes
Eu3 5_555 O2 . Eu3 7_555 89.67(7) yes
Eu3 . O2 . Eu3 3_555 89.67(7) yes
Eu3 5_555 O2 . Eu3 3_555 89.67(7) yes
Eu3 7_555 O2 . Eu3 3_555 171.2(9) yes
Y2 . O3 . Eu2 7_555 105.3(3) yes
Y2 . O3 . Eu1 . 99.1(3) yes
Eu2 7_555 O3 . Eu1 . 101.5(3) yes
Y2 . O3 . Y2 7_555 101.2(8) yes
Eu2 7_555 O3 . Y2 7_555 5.4(5) yes
Eu1 . O3 . Y2 7_555 105.9(4) yes
Y2 . O3 . Eu2 . 7.9(3) yes
Eu2 7_555 O3 . Eu2 . 104.4(6) yes
Eu1 . O3 . Eu2 . 106.9(3) yes
Y2 7_555 O3 . Eu2 . 99.8(3) yes
Y2 . O3 . H14 . 101.5 no
Eu2 7_555 O3 . H14 . 88.2 no
Eu1 . O3 . H14 . 154.0 no
Y2 7_555 O3 . H14 . 85.6 no
Eu2 . O3 . H14 . 93.7 no
Y3 7_555 O4 . Eu1 . 100.9(5) yes
Y3 7_555 O4 . Y3 . 107.8(7) yes
Eu1 . O4 . Y3 . 107.8(4) yes
Y3 7_555 O4 . Eu3 . 104.9(3) yes
Eu1 . O4 . Eu3 . 102.0(4) yes
Y3 . O4 . Eu3 . 7.5(5) yes
Y3 7_555 O4 . Eu3 7_555 7.1(5) yes
Eu1 . O4 . Eu3 7_555 104.6(4) yes
Y3 . O4 . Eu3 7_555 100.8(4) yes
Eu3 . O4 . Eu3 7_555 98.1(6) yes
Y3 7_555 O4 . H4 . 107.9 no
Eu1 . O4 . H4 . 95.5 no
Y3 . O4 . H4 . 132.1 no
Eu3 . O4 . H4 . 138.9 no
Eu3 7_555 O4 . H4 . 113.1 no
Y2 . O11 . Eu2 7_555 99.6(3) yes
Y2 . O11 . Y2 7_555 95.4(7) yes
Eu2 7_555 O11 . Y2 7_555 5.3(5) yes
Y2 . O11 . Eu2 . 6.9(4) yes
Eu2 7_555 O11 . Eu2 . 100.2(5) yes
Y2 7_555 O11 . Eu2 . 95.6(3) yes
Y2 . O11 . C12 . 132.8(8) yes
Eu2 7_555 O11 . C12 . 126.3(8) yes
Y2 7_555 O11 . C12 . 129.5(8) yes
Eu2 . O11 . C12 . 130.3(8) yes
O11 . C12 . C13 . 117.7(12) yes
O11 . C12 . C14 . 122.2(12) yes
C13 . C12 . C14 . 120.1(12) yes
C12 . C13 . H131 . 112.6 no
C12 . C13 . H132 . 109.1 no
H131 . C13 . H132 . 108.2 no
C12 . C13 . H133 . 110.5 no
H131 . C13 . H133 . 109.9 no
H132 . C13 . H133 . 106.2 no
C12 . C14 . C15 . 124.2(12) yes
C12 . C14 . H141 . 118.1 no
C15 . C14 . H141 . 117.7 no
C14 . C15 . C16 . 116.9(14) yes
C14 . C15 . O17 . 125.4(13) yes
C16 . C15 . O17 . 117.7(14) yes
C15 . C16 . H161 . 110.5 no
C15 . C16 . H162 . 112.1 no
H161 . C16 . H162 . 109.9 no
C15 . C16 . H163 . 109.5 no
H161 . C16 . H163 . 106.7 no
H162 . C16 . H163 . 107.9 no
Y2 . O17 . C15 . 132.3(10) yes
Y2 . O17 . Eu2 . 4.8(5) yes
C15 . O17 . Eu2 . 133.1(10) yes
Y2 . O18 . Eu2 . 8.4(3) yes
Y2 . O18 . C19 . 135.7(9) yes
Eu2 . O18 . C19 . 129.5(9) yes
O18 . C19 . C20 . 118.1(13) yes
O18 . C19 . C21 . 124.2(12) yes
C20 . C19 . C21 . 117.6(13) yes
C19 . C20 . H201 . 112.1 no
C19 . C20 . H202 . 109.2 no
H201 . C20 . H202 . 105.9 no
C19 . C20 . H203 . 112.2 no
H201 . C20 . H203 . 110.9 no
H202 . C20 . H203 . 106.3 no
C19 . C21 . C22 . 124.9(13) yes
C19 . C21 . H211 . 118.4 no
C22 . C21 . H211 . 116.7 no
C21 . C22 . C23 . 118.9(13) yes
C21 . C22 . O24 . 125.0(13) yes
C23 . C22 . O24 . 116.1(12) yes
C22 . C23 . H231 . 112.5 no
C22 . C23 . H232 . 110.7 no
H231 . C23 . H232 . 109.7 no
C22 . C23 . H233 . 110.1 no
H231 . C23 . H233 . 108.0 no
H232 . C23 . H233 . 105.6 no
Y2 . O24 . C22 . 132.9(9) yes
Y2 . O24 . Eu2 . 8.3(3) yes
C22 . O24 . Eu2 . 132.9(8) yes
Y3 . O25 . Eu3 . 6.7(5) yes
Y3 . O25 . C26 . 134.8(9) yes
Eu3 . O25 . C26 . 134.2(9) yes
O25 . C26 . C27 . 117.9(11) yes
O25 . C26 . C28 . 124.1(13) yes
C27 . C26 . C28 . 117.9(12) yes
C26 . C27 . H271 . 111.8 no
C26 . C27 . H272 . 110.7 no
H271 . C27 . H272 . 109.8 no
C26 . C27 . H273 . 108.9 no
H271 . C27 . H273 . 108.1 no
H272 . C27 . H273 . 107.3 no
C26 . C28 . C29 . 124.5(13) yes
C26 . C28 . H281 . 118.5 no
C29 . C28 . H281 . 116.9 no
C28 . C29 . C30 . 120.1(14) yes
C28 . C29 . O31 . 124.4(13) yes
C30 . C29 . O31 . 115.4(14) yes
C29 . C30 . H301 . 112.8 no
C29 . C30 . H302 . 110.7 no
H301 . C30 . H302 . 108.3 no
C29 . C30 . H303 . 110.7 no
H301 . C30 . H303 . 107.5 no
H302 . C30 . H303 . 106.5 no
C29 . O31 . Y3 . 130.9(9) yes
C29 . O31 . Eu3 . 138.2(9) yes
Y3 . O31 . Eu3 . 8.4(4) yes
Eu3 . O32 . Y3 . 5.1(6) yes
Eu3 . O32 . C33 . 133.8(10) yes
Y3 . O32 . C33 . 137.8(10) yes
O32 . C33 . C34 . 117.5(14) yes
O32 . C33 . C35 . 124.5(13) yes
C34 . C33 . C35 . 117.8(14) yes
C33 . C34 . H341 . 109.7 no
C33 . C34 . H342 . 110.8 no
H341 . C34 . H342 . 107.8 no
C33 . C34 . H343 . 110.8 no
H341 . C34 . H343 . 107.3 no
H342 . C34 . H343 . 110.4 no
C33 . C35 . C36 . 125.4(13) yes
C33 . C35 . H351 . 118.1 no
C36 . C35 . H351 . 116.5 no
C35 . C36 . C37 . 123.0(13) yes
C35 . C36 . O38 . 122.2(13) yes
C37 . C36 . O38 . 114.8(12) yes
C36 . C37 . H371 . 110.7 no
C36 . C37 . H372 . 108.9 no
H371 . C37 . H372 . 108.4 no
C36 . C37 . H373 . 110.3 no
H371 . C37 . H373 . 110.0 no
H372 . C37 . H373 . 108.5 no
Y3 7_555 O38 . C36 . 123.9(9) yes
Y3 7_555 O38 . Y3 . 97.3(7) yes
C36 . O38 . Y3 . 128.9(9) yes
Y3 7_555 O38 . Eu3 . 98.4(3) yes
C36 . O38 . Eu3 . 132.0(9) yes
Y3 . O38 . Eu3 . 7.9(3) yes
Y3 7_555 O38 . Eu3 7_555 2.3(6) yes
C36 . O38 . Eu3 7_555 126.0(9) yes
Y3 . O38 . Eu3 7_555 95.1(3) yes
Eu3 . O38 . Eu3 7_555 96.2(7) yes
H512 3_655 O51 . H512 5_665 46.6 no
H512 3_655 O51 . H512 7_565 68.0 no
H512 5_665 O51 . H512 7_565 46.6 no
H512 3_655 O51 . H512 . 46.6 no
H512 5_665 O51 . H512 . 68.0 no
H512 7_565 O51 . H512 . 46.6 no
H26 5_665 O52 . H26 3_655 53.2 no
H26 5_665 O52 . H26 7_565 53.2 no
H26 3_655 O52 . H26 7_565 78.5 no
H26 5_665 O52 . H26 . 78.5 no
H26 3_655 O52 . H26 . 53.2 no
H26 7_565 O52 . H26 . 53.2 no

loop_
_geom_bond_atom_site_label_1
_geom_bond_site_symmetry_1
_geom_bond_atom_site_label_2
_geom_bond_site_symmetry_2
_geom_bond_distance
_geom_bond_publ_flag
Eu1 . O2 . 2.990(15) yes
Eu1 . O3 . 2.450(7) yes
Eu1 . O4 . 2.446(7) yes
Eu2 . O11 3_555 2.532(11) yes
Eu2 . O3 3_555 2.455(11) yes
Eu2 . O1 . 2.664(9) yes
Eu2 . O3 . 2.280(13) yes
Eu2 . O11 . 2.347(12) yes
Eu2 . O17 . 2.202(12) yes
Eu2 . O18 . 2.357(13) yes
Eu2 . O24 . 2.322(14) yes
Y2 . O11 3_555 2.261(14) yes
Y2 . O3 3_555 2.184(14) yes
Y2 . O1 . 2.533(13) yes
Y2 . O3 . 2.414(15) yes
Y2 . O11 . 2.538(15) yes
Y2 . O17 . 2.491(13) yes
Y2 . O18 . 2.269(16) yes
Y2 . O24 . 2.399(17) yes
Eu3 . O38 3_555 2.289(11) yes
Eu3 . O4 3_555 2.281(14) yes
Eu3 . O2 . 2.489(12) yes
Eu3 . O4 . 2.367(14) yes
Eu3 . O25 . 2.431(14) yes
Eu3 . O31 . 2.263(16) yes
Eu3 . O32 . 2.449(13) yes
Eu3 . O38 . 2.426(16) yes
Y3 . O38 3_555 2.610(12) yes
Y3 . O4 3_555 2.446(16) yes
Y3 . O2 . 2.687(14) yes
Y3 . O4 . 2.219(17) yes
Y3 . O25 . 2.235(17) yes
Y3 . O31 . 2.299(19) yes
Y3 . O32 . 2.184(15) yes
Y3 . O38 . 2.410(19) yes
O1 . H9 . 1.026 no
O3 . H14 . 1.067 no
O4 . H4 . 0.796 no
O11 . C12 . 1.303(13) yes
C12 . C13 . 1.460(18) yes
C12 . C14 . 1.390(18) yes
C13 . H131 . 0.985 no
C13 . H132 . 1.031 no
C13 . H133 . 1.010 no
C14 . C15 . 1.40(2) yes
C14 . H141 . 1.029 no
C15 . C16 . 1.53(2) yes
C15 . O17 . 1.232(17) yes
C16 . H161 . 1.005 no
C16 . H162 . 0.990 no
C16 . H163 . 1.030 no
O18 . C19 . 1.247(15) yes
C19 . C20 . 1.511(19) yes
C19 . C21 . 1.411(19) yes
C20 . H201 . 0.994 no
C20 . H202 . 1.051 no
C20 . H203 . 0.989 no
C21 . C22 . 1.360(18) yes
C21 . H211 . 1.006 no
C22 . C23 . 1.517(19) yes
C22 . O24 . 1.267(15) yes
C23 . H231 . 0.983 no
C23 . H232 . 1.014 no
C23 . H233 . 1.035 no
O25 . C26 . 1.266(15) yes
C26 . C27 . 1.490(18) yes
C26 . C28 . 1.393(18) yes
C27 . H271 . 0.992 no
C27 . H272 . 1.004 no
C27 . H273 . 1.024 no
C28 . C29 . 1.41(2) yes
C28 . H281 . 1.013 no
C29 . C30 . 1.49(2) yes
C29 . O31 . 1.266(16) yes
C30 . H301 . 1.000 no
C30 . H302 . 1.014 no
C30 . H303 . 1.024 no
O32 . C33 . 1.232(16) yes
C33 . C34 . 1.51(2) yes
C33 . C35 . 1.41(2) yes
C34 . H341 . 1.030 no
C34 . H342 . 0.991 no
C34 . H343 . 0.998 no
C35 . C36 . 1.368(19) yes
C35 . H351 . 1.015 no
C36 . C37 . 1.49(2) yes
C36 . O38 . 1.328(15) yes
C37 . H371 . 0.997 no
C37 . H372 . 1.016 no
C37 . H373 . 0.997 no
O51 . H512 3_655 1.015 no
O51 . H512 5_665 1.015 no
O51 . H512 7_565 1.015 no
O51 . H512 . 1.015 no
O52 . H26 5_665 1.017 no
O52 . H26 3_655 1.017 no
O52 . H26 7_565 1.017 no
O52 . H26 . 1.017 no

loop_
_geom_hbond_atom_site_label_D
_geom_hbond_site_symmetry_D
_geom_hbond_atom_site_label_H
_geom_hbond_site_symmetry_H
_geom_hbond_atom_site_label_A
_geom_hbond_site_symmetry_A
_geom_hbond_angle_DHA
_geom_hbond_distance_DH
_geom_hbond_distance_HA
_geom_hbond_distance_DA
_geom_hbond_publ_flag
O4 . H4 . O24 7_555 159 0.80 2.08 2.836(2) yes
